data_4037866
loop_
_publ_author_name
'Vyhivskyi, Oleksandr'
'Laikov, Dimitri N.'
'Finko, Alexander V.'
'Skvortsov, Dmitry A.'
'Zhirkina, Irina V.'
'Tafeenko, Victor Aleksandrovich'
'Zyk, Nikolay Vasil'evich'
'Majouga, Alexander G.'
'Beloglazkina, Elena K.'

_publ_section_title
;
 Ullmann-type C-Se cross-coupling in the hydantoin family: Synthesis,
 mechanistic studies, and tests of biological activity.
;
_journal_name_full 'The Journal of organic chemistry'
_journal_paper_doi 10.1021/acs.joc.9b03045
_journal_year 2020
_chemical_formula_moiety 'C32 H23 I N2 O4 Se'
_chemical_formula_sum 'C32 H23 I N2 O4 Se'
_chemical_formula_weight 705.38
_space_group_crystal_system triclinic
_space_group_IT_number 2
_space_group_name_Hall '-P 1'
_space_group_name_H-M_alt 'P -1'
_atom_sites_solution_hydrogens geom
_audit_creation_method SHELXL-2014/7
_cell_angle_alpha 84.363(4)
_cell_angle_beta 82.348(3)
_cell_angle_gamma 64.495(3)
_cell_formula_units_Z 2
_cell_length_a 8.4289(3)
_cell_length_b 8.5315(3)
_cell_length_c 21.5452(8)
_cell_measurement_reflns_used 7333
_cell_measurement_temperature 295(2)
_cell_measurement_theta_max 72
_cell_measurement_theta_min 4
_cell_volume 1384.45(9)
_computing_structure_refinement 'SHELXL-2014/7 (Sheldrick, 2014)'
_diffrn_ambient_temperature 295
_diffrn_detector Pilatus100K
_diffrn_detector_area_resol_mean 5.81
_diffrn_detector_type STOE
_diffrn_measured_fraction_theta_full 0.981
_diffrn_measured_fraction_theta_max 0.974
_diffrn_measurement_device_type STOE
_diffrn_measurement_method 'rotation method'
_diffrn_radiation_collimation 'focusing mirrors'
_diffrn_radiation_monochromator none
_diffrn_radiation_polarisn_norm 0
_diffrn_radiation_type 'Cu K\a'
_diffrn_radiation_wavelength 1.54186
_diffrn_reflns_av_R_equivalents 0.0679
_diffrn_reflns_av_unetI/netI 0.0689
_diffrn_reflns_Laue_measured_fraction_full 0.981
_diffrn_reflns_Laue_measured_fraction_max 0.974
_diffrn_reflns_limit_h_max 10
_diffrn_reflns_limit_h_min -3
_diffrn_reflns_limit_k_max 10
_diffrn_reflns_limit_k_min -10
_diffrn_reflns_limit_l_max 26
_diffrn_reflns_limit_l_min -26
_diffrn_reflns_number 15942
_diffrn_reflns_point_group_measured_fraction_full 0.981
_diffrn_reflns_point_group_measured_fraction_max 0.974
_diffrn_reflns_theta_full 67.686
_diffrn_reflns_theta_max 72.993
_diffrn_reflns_theta_min 4.145
_diffrn_source 'Cu GeniX 3D'
_diffrn_source_current 0.600
_diffrn_source_power 0.030
_diffrn_source_voltage 50
_exptl_absorpt_coefficient_mu 10.929
_exptl_absorpt_correction_T_max 0.568
_exptl_absorpt_correction_T_min 0.322
_exptl_absorpt_correction_type multi-scan
_exptl_absorpt_process_details
;
[c.f. r.h. blessing, acta cryst. (1995), a51, 33-38]
;
_exptl_crystal_colour colorless
_exptl_crystal_density_diffrn 1.692
_exptl_crystal_description block
_exptl_crystal_F_000 696
_exptl_crystal_size_max .22
_exptl_crystal_size_mid .16
_exptl_crystal_size_min .13
_refine_diff_density_max 0.982
_refine_diff_density_min -1.530
_refine_diff_density_rms 0.117
_refine_ls_extinction_method none
_refine_ls_goodness_of_fit_ref 1.006
_refine_ls_hydrogen_treatment constr
_refine_ls_matrix_type full
_refine_ls_number_parameters 363
_refine_ls_number_reflns 5186
_refine_ls_number_restraints 0
_refine_ls_restrained_S_all 1.006
_refine_ls_R_factor_all 0.1098
_refine_ls_R_factor_gt 0.0683
_refine_ls_shift/su_max 0.000
_refine_ls_shift/su_mean 0.000
_refine_ls_structure_factor_coef Fsqd
_refine_ls_weighting_details 'w=1/[\s^2^(Fo^2^)+(0.1308P)^2^] where P=(Fo^2^+2Fc^2^)/3'
_refine_ls_weighting_scheme calc
_refine_ls_wR_factor_gt 0.2008
_refine_ls_wR_factor_ref 0.2205
_reflns_Friedel_coverage 0.000
_reflns_number_gt 2933
_reflns_number_total 5186
_reflns_threshold_expression 'I > 2\s(I)'
_cod_data_source_file jo9b03045_si_002.cif
_cod_data_source_block fin1402
_cod_database_code 4037866
_shelx_shelxl_version_number 2014/7
_shelx_space_group_comment
;
The symmetry employed for this shelxl refinement is uniquely defined
by the following loop, which should always be used as a source of
symmetry information in preference to the above space-group names.
They are only intended as comments.
;

loop_
_space_group_symop_operation_xyz
'x, y, z'
'-x, -y, -z'

loop_
_atom_site_label
_atom_site_type_symbol
_atom_site_fract_x
_atom_site_fract_y
_atom_site_fract_z
_atom_site_U_iso_or_equiv
_atom_site_adp_type
_atom_site_occupancy
_atom_site_site_symmetry_order
_atom_site_calc_flag
_atom_site_refinement_flags_posn
_atom_site_refinement_flags_adp
I1 I -0.14927(8) 0.82307(9) 0.60189(3) 0.0871(3) Uani 1 1 d . .
Se1 Se 0.99249(12) 0.50014(14) 0.25917(4) 0.0762(4) Uani 1 1 d . .
O1 O 0.8333(7) 0.7820(7) 0.0404(2) 0.0616(14) Uani 1 1 d . .
O2 O 1.6647(8) 0.3200(8) 0.0682(3) 0.0735(17) Uani 1 1 d . .
O3 O -0.1735(8) 1.0663(8) 0.2632(3) 0.0782(18) Uani 1 1 d . .
O4 O 0.2909(9) 0.5448(10) 0.3629(3) 0.086(2) Uani 1 1 d . .
N1 N 0.9413(8) 0.6390(8) 0.1342(3) 0.0556(16) Uani 1 1 d . .
N2 N 0.6896(8) 0.7237(8) 0.1999(3) 0.0583(16) Uani 1 1 d . .
C1 C 0.8576(10) 0.6350(10) 0.1943(3) 0.0565(19) Uani 1 1 d . .
C2 C 0.8073(10) 0.7472(9) 0.0958(4) 0.0519(18) Uani 1 1 d . .
C3 C 0.6463(10) 0.8006(9) 0.1396(3) 0.0538(18) Uani 1 1 d . .
C4 C 0.4834(10) 0.9036(10) 0.1231(4) 0.0561(19) Uani 1 1 d . .
H4 H 0.4786 0.9487 0.0820 0.067 Uiso 1 1 calc R U
C5 C 0.3133(10) 0.9541(9) 0.1610(4) 0.0558(19) Uani 1 1 d . .
C6 C 0.2955(10) 0.9020(10) 0.2242(3) 0.059(2) Uani 1 1 d . .
H6 H 0.3962 0.8406 0.2449 0.070 Uiso 1 1 calc R U
C7 C 0.1298(11) 0.9405(11) 0.2567(4) 0.065(2) Uani 1 1 d . .
H7 H 0.1201 0.9021 0.2984 0.078 Uiso 1 1 calc R U
C8 C -0.0198(11) 1.0363(11) 0.2266(4) 0.063(2) Uani 1 1 d . .
C9 C -0.0049(11) 1.0901(11) 0.1649(4) 0.069(2) Uani 1 1 d . .
H9 H -0.1060 1.1538 0.1447 0.082 Uiso 1 1 calc R U
C10 C 0.1588(11) 1.0499(10) 0.1330(4) 0.064(2) Uani 1 1 d . .
H10 H 0.1664 1.0883 0.0913 0.077 Uiso 1 1 calc R U
C11 C -0.3347(12) 1.1459(14) 0.2346(4) 0.078(3) Uani 1 1 d . .
H11A H -0.3275 1.0806 0.1991 0.093 Uiso 1 1 calc R U
H11B H -0.3553 1.2634 0.2196 0.093 Uiso 1 1 calc R U
C12 C -0.4837(13) 1.1496(15) 0.2820(5) 0.094(3) Uani 1 1 d . .
H12A H -0.4540 1.0357 0.3015 0.141 Uiso 1 1 calc R U
H12B H -0.5891 1.1850 0.2615 0.141 Uiso 1 1 calc R U
H12C H -0.5035 1.2305 0.3133 0.141 Uiso 1 1 calc R U
C13 C 1.1263(10) 0.5546(9) 0.1156(3) 0.0512(18) Uani 1 1 d . .
C14 C 1.2418(11) 0.5910(9) 0.1455(4) 0.057(2) Uani 1 1 d . .
H14 H 1.1979 0.6715 0.1767 0.069 Uiso 1 1 calc R U
C15 C 1.4196(11) 0.5089(10) 0.1294(4) 0.061(2) Uani 1 1 d . .
H15 H 1.4964 0.5309 0.1506 0.073 Uiso 1 1 calc R U
C16 C 1.4876(11) 0.3912(9) 0.0809(4) 0.058(2) Uani 1 1 d . .
C17 C 1.3712(10) 0.3567(9) 0.0509(4) 0.057(2) Uani 1 1 d . .
H17 H 1.4136 0.2796 0.0186 0.068 Uiso 1 1 calc R U
C18 C 1.1909(11) 0.4378(9) 0.0691(3) 0.056(2) Uani 1 1 d . .
H18 H 1.1134 0.4124 0.0496 0.068 Uiso 1 1 calc R U
C19 C 1.7411(12) 0.2037(11) 0.0183(4) 0.078(3) Uani 1 1 d . .
H19A H 1.7120 0.1061 0.0273 0.117 Uiso 1 1 calc R U
H19B H 1.8671 0.1637 0.0141 0.117 Uiso 1 1 calc R U
H19C H 1.6955 0.2629 -0.0201 0.117 Uiso 1 1 calc R U
C20 C 0.8066(11) 0.5843(10) 0.3261(3) 0.059(2) Uani 1 1 d . .
C21 C 0.8292(12) 0.6687(12) 0.3736(4) 0.069(2) Uani 1 1 d . .
H21 H 0.9298 0.6892 0.3705 0.083 Uiso 1 1 calc R U
C22 C 0.7074(11) 0.7232(11) 0.4252(4) 0.064(2) Uani 1 1 d . .
H22 H 0.7265 0.7782 0.4568 0.077 Uiso 1 1 calc R U
C23 C 0.5577(11) 0.6956(10) 0.4296(3) 0.056(2) Uani 1 1 d . .
C24 C 0.4046(11) 0.7358(10) 0.4772(4) 0.0561(19) Uani 1 1 d . .
C25 C 0.3623(12) 0.8150(11) 0.5343(4) 0.065(2) Uani 1 1 d . .
H25 H 0.4388 0.8527 0.5486 0.078 Uiso 1 1 calc R U
C26 C 0.2062(13) 0.8367(11) 0.5694(4) 0.071(2) Uani 1 1 d . .
H26 H 0.1786 0.8865 0.6082 0.085 Uiso 1 1 calc R U
C27 C 0.0897(10) 0.7849(10) 0.5474(4) 0.057(2) Uani 1 1 d . .
C28 C 0.1310(11) 0.7037(10) 0.4924(4) 0.060(2) Uani 1 1 d . .
H28 H 0.0549 0.6643 0.4788 0.071 Uiso 1 1 calc R U
C29 C 0.2862(10) 0.6811(10) 0.4575(3) 0.0539(19) Uani 1 1 d . .
C30 C 0.3616(11) 0.5987(11) 0.3944(4) 0.062(2) Uani 1 1 d . .
C31 C 0.5345(11) 0.6119(10) 0.3804(4) 0.057(2) Uani 1 1 d . .
C32 C 0.6565(11) 0.5543(11) 0.3295(4) 0.062(2) Uani 1 1 d . .
H32 H 0.6393 0.4968 0.2983 0.074 Uiso 1 1 calc R U

loop_
_atom_site_aniso_label
_atom_site_aniso_U_11
_atom_site_aniso_U_22
_atom_site_aniso_U_33
_atom_site_aniso_U_23
_atom_site_aniso_U_13
_atom_site_aniso_U_12
I1 0.0705(5) 0.0974(5) 0.0771(4) 0.0136(3) -0.0008(3) -0.0257(3)
Se1 0.0530(6) 0.1001(7) 0.0558(5) 0.0184(4) -0.0046(4) -0.0186(4)
O1 0.068(4) 0.068(3) 0.050(3) 0.009(2) -0.006(2) -0.033(3)
O2 0.058(4) 0.079(4) 0.070(4) 0.008(3) -0.006(2) -0.019(3)
O3 0.052(4) 0.100(4) 0.071(4) -0.002(3) -0.002(3) -0.023(3)
O4 0.078(5) 0.126(6) 0.080(4) -0.020(4) 0.001(3) -0.068(4)
N1 0.058(4) 0.061(4) 0.053(4) 0.005(3) -0.009(3) -0.031(3)
N2 0.055(4) 0.068(4) 0.054(4) 0.013(3) -0.006(3) -0.030(3)
C1 0.049(5) 0.065(5) 0.055(4) 0.006(3) -0.005(3) -0.025(3)
C2 0.055(5) 0.051(4) 0.060(5) 0.004(3) -0.011(3) -0.032(3)
C3 0.058(5) 0.049(4) 0.056(4) 0.007(3) -0.007(3) -0.026(3)
C4 0.060(5) 0.059(5) 0.056(4) 0.009(3) -0.010(3) -0.032(3)
C5 0.058(5) 0.047(4) 0.064(5) 0.003(3) -0.016(3) -0.023(3)
C6 0.056(5) 0.059(5) 0.057(5) -0.003(3) -0.016(3) -0.019(3)
C7 0.061(5) 0.066(5) 0.063(5) 0.001(4) -0.011(4) -0.022(4)
C8 0.052(5) 0.067(5) 0.067(5) -0.005(4) -0.007(4) -0.022(4)
C9 0.059(5) 0.067(5) 0.073(6) 0.004(4) -0.016(4) -0.019(4)
C10 0.063(5) 0.060(5) 0.064(5) 0.006(4) -0.008(4) -0.023(4)
C11 0.056(6) 0.095(7) 0.079(6) -0.001(5) -0.017(4) -0.027(4)
C12 0.061(6) 0.104(8) 0.112(8) -0.014(6) -0.002(5) -0.030(5)
C13 0.057(5) 0.054(4) 0.047(4) 0.010(3) -0.005(3) -0.031(3)
C14 0.063(5) 0.052(4) 0.058(4) 0.002(3) 0.002(4) -0.027(3)
C15 0.061(5) 0.053(5) 0.070(5) 0.007(4) -0.012(4) -0.026(3)
C16 0.058(5) 0.046(4) 0.063(5) 0.014(3) -0.004(4) -0.017(3)
C17 0.054(5) 0.052(4) 0.061(5) 0.003(3) -0.005(3) -0.021(3)
C18 0.063(5) 0.051(4) 0.058(4) 0.008(3) -0.008(3) -0.028(3)
C19 0.064(6) 0.059(5) 0.088(6) -0.002(4) 0.014(4) -0.010(4)
C20 0.057(5) 0.066(5) 0.049(4) 0.013(4) -0.006(3) -0.025(4)
C21 0.060(6) 0.091(6) 0.067(5) 0.016(4) -0.014(4) -0.043(4)
C22 0.058(5) 0.079(6) 0.058(5) 0.005(4) -0.011(4) -0.033(4)
C23 0.059(5) 0.058(4) 0.053(4) 0.013(3) -0.013(3) -0.030(3)
C24 0.059(5) 0.055(4) 0.059(5) 0.013(3) -0.017(3) -0.030(3)
C25 0.067(6) 0.077(6) 0.062(5) 0.003(4) -0.010(4) -0.041(4)
C26 0.077(6) 0.074(6) 0.059(5) -0.002(4) -0.001(4) -0.030(4)
C27 0.050(5) 0.062(4) 0.055(4) 0.008(3) -0.001(3) -0.024(3)
C28 0.056(5) 0.067(5) 0.060(5) 0.006(4) -0.005(3) -0.032(4)
C29 0.057(5) 0.058(4) 0.052(4) 0.003(3) -0.008(3) -0.030(3)
C30 0.060(5) 0.072(5) 0.060(5) 0.010(4) -0.008(4) -0.035(4)
C31 0.060(5) 0.055(4) 0.058(5) 0.008(3) -0.012(3) -0.026(3)
C32 0.058(5) 0.072(5) 0.054(4) 0.011(4) -0.010(3) -0.030(4)

loop_
_atom_type_symbol
_atom_type_description
_atom_type_scat_dispersion_real
_atom_type_scat_dispersion_imag
_atom_type_scat_source
C C 0.0181 0.0091 'International Tables Vol C Tables 4.2.6.8 and 6.1.1.4'
H H 0.0000 0.0000 'International Tables Vol C Tables 4.2.6.8 and 6.1.1.4'
I I -0.3257 6.8362 'International Tables Vol C Tables 4.2.6.8 and 6.1.1.4'
N N 0.0311 0.0180 'International Tables Vol C Tables 4.2.6.8 and 6.1.1.4'
O O 0.0492 0.0322 'International Tables Vol C Tables 4.2.6.8 and 6.1.1.4'
Se Se -0.7943 1.1372 'International Tables Vol C Tables 4.2.6.8 and 6.1.1.4'

loop_
_geom_angle_atom_site_label_1
_geom_angle_atom_site_label_2
_geom_angle_atom_site_label_3
_geom_angle
C1 Se1 C20 96.3(3)
C16 O2 C19 118.1(7)
C8 O3 C11 118.3(7)
C1 N1 C2 106.6(6)
C1 N1 C13 126.5(6)
C2 N1 C13 126.9(6)
C1 N2 C3 105.6(6)
N2 C1 N1 115.2(7)
N2 C1 Se1 125.3(6)
N1 C1 Se1 119.5(5)
O1 C2 N1 124.6(7)
O1 C2 C3 132.4(7)
N1 C2 C3 103.0(6)
C4 C3 N2 126.5(7)
C4 C3 C2 123.9(7)
N2 C3 C2 109.6(6)
C3 C4 C5 128.9(7)
C3 C4 H4 115.6
C5 C4 H4 115.6
C10 C5 C6 117.0(7)
C10 C5 C4 119.5(7)
C6 C5 C4 123.5(7)
C7 C6 C5 121.2(7)
C7 C6 H6 119.4
C5 C6 H6 119.4
C8 C7 C6 119.4(8)
C8 C7 H7 120.3
C6 C7 H7 120.3
O3 C8 C9 125.8(8)
O3 C8 C7 114.0(8)
C9 C8 C7 120.1(8)
C8 C9 C10 120.1(8)
C8 C9 H9 120.0
C10 C9 H9 120.0
C9 C10 C5 122.1(8)
C9 C10 H10 118.9
C5 C10 H10 118.9
O3 C11 C12 109.0(8)
O3 C11 H11A 109.9
C12 C11 H11A 109.9
O3 C11 H11B 109.9
C12 C11 H11B 109.9
H11A C11 H11B 108.3
C11 C12 H12A 109.5
C11 C12 H12B 109.5
H12A C12 H12B 109.5
C11 C12 H12C 109.5
H12A C12 H12C 109.5
H12B C12 H12C 109.5
C18 C13 C14 119.9(7)
C18 C13 N1 121.0(7)
C14 C13 N1 119.2(6)
C15 C14 C13 120.2(7)
C15 C14 H14 119.9
C13 C14 H14 119.9
C14 C15 C16 120.6(8)
C14 C15 H15 119.7
C16 C15 H15 119.7
O2 C16 C17 125.7(7)
O2 C16 C15 115.5(8)
C17 C16 C15 118.8(7)
C16 C17 C18 119.8(7)
C16 C17 H17 120.1
C18 C17 H17 120.1
C13 C18 C17 120.7(8)
C13 C18 H18 119.6
C17 C18 H18 119.6
O2 C19 H19A 109.5
O2 C19 H19B 109.5
H19A C19 H19B 109.5
O2 C19 H19C 109.5
H19A C19 H19C 109.5
H19B C19 H19C 109.5
C21 C20 C32 119.7(8)
C21 C20 Se1 118.4(7)
C32 C20 Se1 121.7(7)
C22 C21 C20 122.1(9)
C22 C21 H21 119.0
C20 C21 H21 119.0
C23 C22 C21 119.3(9)
C23 C22 H22 120.4
C21 C22 H22 120.4
C22 C23 C31 118.3(7)
C22 C23 C24 133.2(8)
C31 C23 C24 108.6(7)
C25 C24 C29 118.6(8)
C25 C24 C23 132.1(8)
C29 C24 C23 109.3(7)
C26 C25 C24 119.3(9)
C26 C25 H25 120.4
C24 C25 H25 120.4
C25 C26 C27 120.4(8)
C25 C26 H26 119.8
C27 C26 H26 119.8
C28 C27 C26 121.0(7)
C28 C27 I1 119.6(7)
C26 C27 I1 119.3(6)
C27 C28 C29 118.8(8)
C27 C28 H28 120.6
C29 C28 H28 120.6
C28 C29 C24 121.9(7)
C28 C29 C30 129.3(8)
C24 C29 C30 108.8(7)
O4 C30 C31 129.3(8)
O4 C30 C29 126.4(8)
C31 C30 C29 104.3(8)
C32 C31 C23 122.8(8)
C32 C31 C30 128.1(9)
C23 C31 C30 109.1(7)
C31 C32 C20 117.8(9)
C31 C32 H32 121.1
C20 C32 H32 121.1

loop_
_geom_bond_atom_site_label_1
_geom_bond_atom_site_label_2
_geom_bond_distance
I1 C27 2.103(8)
Se1 C1 1.885(8)
Se1 C20 1.918(8)
O1 C2 1.215(8)
O2 C16 1.348(10)
O2 C19 1.425(10)
O3 C8 1.359(10)
O3 C11 1.426(10)
O4 C30 1.196(11)
N1 C1 1.395(9)
N1 C2 1.419(9)
N1 C13 1.426(9)
N2 C1 1.282(9)
N2 C3 1.415(9)
C2 C3 1.467(10)
C3 C4 1.347(10)
C4 C5 1.460(11)
C4 H4 0.9300
C5 C10 1.386(11)
C5 C6 1.400(11)
C6 C7 1.392(11)
C6 H6 0.9300
C7 C8 1.380(11)
C7 H7 0.9300
C8 C9 1.371(12)
C9 C10 1.372(12)
C9 H9 0.9300
C10 H10 0.9300
C11 C12 1.501(13)
C11 H11A 0.9700
C11 H11B 0.9700
C12 H12A 0.9600
C12 H12B 0.9600
C12 H12C 0.9600
C13 C18 1.369(10)
C13 C14 1.389(11)
C14 C15 1.365(11)
C14 H14 0.9300
C15 C16 1.407(11)
C15 H15 0.9300
C16 C17 1.386(12)
C17 C18 1.389(10)
C17 H17 0.9300
C18 H18 0.9300
C19 H19A 0.9600
C19 H19B 0.9600
C19 H19C 0.9600
C20 C21 1.385(13)
C20 C32 1.387(12)
C21 C22 1.376(12)
C21 H21 0.9300
C22 C23 1.369(12)
C22 H22 0.9300
C23 C31 1.414(11)
C23 C24 1.473(11)
C24 C25 1.391(11)
C24 C29 1.395(12)
C25 C26 1.374(12)
C25 H25 0.9300
C26 C27 1.388(13)
C26 H26 0.9300
C27 C28 1.359(11)
C28 C29 1.366(11)
C28 H28 0.9300
C29 C30 1.523(11)
C30 C31 1.498(13)
C31 C32 1.367(11)
C32 H32 0.9300

loop_
_geom_hbond_atom_site_label_D
_geom_hbond_atom_site_label_H
_geom_hbond_atom_site_label_A
_geom_hbond_distance_DH
_geom_hbond_distance_HA
_geom_hbond_distance_DA
_geom_hbond_angle_DHA
_geom_hbond_site_symmetry_A
C9 H9 O2 0.93 2.55 3.461(11) 167.6 1_365
C18 H18 O1 0.93 2.54 3.234(10) 131.3 2_765
C19 H19A O1 0.96 2.50 3.336(11) 145.2 1_645

loop_
_geom_torsion_atom_site_label_1
_geom_torsion_atom_site_label_2
_geom_torsion_atom_site_label_3
_geom_torsion_atom_site_label_4
_geom_torsion
C3 N2 C1 N1 -0.7(9)
C3 N2 C1 Se1 -179.1(6)
C2 N1 C1 N2 0.5(9)
C13 N1 C1 N2 178.9(7)
C2 N1 C1 Se1 179.0(5)
C13 N1 C1 Se1 -2.6(11)
C20 Se1 C1 N2 -10.3(8)
C20 Se1 C1 N1 171.3(7)
C1 N1 C2 O1 178.9(7)
C13 N1 C2 O1 0.5(12)
C1 N1 C2 C3 0.0(8)
C13 N1 C2 C3 -178.4(7)
C1 N2 C3 C4 179.0(8)
C1 N2 C3 C2 0.7(9)
O1 C2 C3 C4 2.4(14)
N1 C2 C3 C4 -178.8(8)
O1 C2 C3 N2 -179.2(8)
N1 C2 C3 N2 -0.4(8)
N2 C3 C4 C5 -3.4(14)
C2 C3 C4 C5 174.7(8)
C3 C4 C5 C10 -174.4(8)
C3 C4 C5 C6 1.6(13)
C10 C5 C6 C7 1.9(11)
C4 C5 C6 C7 -174.1(8)
C5 C6 C7 C8 -2.0(12)
C11 O3 C8 C9 6.4(13)
C11 O3 C8 C7 -172.7(8)
C6 C7 C8 O3 -179.7(8)
C6 C7 C8 C9 1.2(13)
O3 C8 C9 C10 -179.5(8)
C7 C8 C9 C10 -0.5(13)
C8 C9 C10 C5 0.5(13)
C6 C5 C10 C9 -1.2(12)
C4 C5 C10 C9 175.0(8)
C8 O3 C11 C12 174.3(8)
C1 N1 C13 C18 122.2(8)
C2 N1 C13 C18 -59.7(10)
C1 N1 C13 C14 -57.2(10)
C2 N1 C13 C14 120.9(8)
C18 C13 C14 C15 -0.9(11)
N1 C13 C14 C15 178.6(7)
C13 C14 C15 C16 2.2(11)
C19 O2 C16 C17 2.4(11)
C19 O2 C16 C15 -178.2(7)
C14 C15 C16 O2 178.9(7)
C14 C15 C16 C17 -1.6(11)
O2 C16 C17 C18 179.2(7)
C15 C16 C17 C18 -0.2(11)
C14 C13 C18 C17 -1.0(11)
N1 C13 C18 C17 179.6(7)
C16 C17 C18 C13 1.5(11)
C32 C20 C21 C22 0.7(13)
Se1 C20 C21 C22 -175.8(7)
C20 C21 C22 C23 -0.9(13)
C21 C22 C23 C31 -0.2(11)
C21 C22 C23 C24 179.8(8)
C22 C23 C24 C25 -0.7(15)
C31 C23 C24 C25 179.4(8)
C22 C23 C24 C29 178.9(8)
C31 C23 C24 C29 -1.1(8)
C29 C24 C25 C26 0.0(12)
C23 C24 C25 C26 179.6(8)
C24 C25 C26 C27 -1.8(13)
C25 C26 C27 C28 3.4(13)
C25 C26 C27 I1 -179.2(6)
C26 C27 C28 C29 -3.1(12)
I1 C27 C28 C29 179.6(6)
C27 C28 C29 C24 1.3(12)
C27 C28 C29 C30 -178.7(7)
C25 C24 C29 C28 0.3(11)
C23 C24 C29 C28 -179.4(7)
C25 C24 C29 C30 -179.8(7)
C23 C24 C29 C30 0.6(8)
C28 C29 C30 O4 3.4(14)
C24 C29 C30 O4 -176.6(9)
C28 C29 C30 C31 -180.0(8)
C24 C29 C30 C31 0.1(8)
C22 C23 C31 C32 1.5(11)
C24 C23 C31 C32 -178.5(7)
C22 C23 C31 C30 -178.9(7)
C24 C23 C31 C30 1.1(8)
O4 C30 C31 C32 -4.7(15)
C29 C30 C31 C32 178.8(8)
O4 C30 C31 C23 175.8(9)
C29 C30 C31 C23 -0.7(8)
C23 C31 C32 C20 -1.7(11)
C30 C31 C32 C20 178.8(7)
C21 C20 C32 C31 0.6(11)
Se1 C20 C32 C31 177.0(6)
